data_7224759
loop_
_publ_author_name
'Aitipamula, Srinivasulu'
'Wong, Annie B.H.'
'Chow, Pui Shan'
'Tan, Reginald B. H.'

_publ_section_title
;
 Novel solid forms of oxaprozin: cocrystals and an extended release
 drug-drug salt of salbutamol
;
_journal_name_full 'RSC Adv.'
_journal_paper_doi 10.1039/C6RA01802E
_journal_year 2016
_chemical_formula_moiety 'C18 H15 N O3'
_chemical_formula_sum 'C18 H15 N O3'
_chemical_formula_weight 293.31
_chemical_melting_point 437.33
_chemical_name_common Oxaprozin
_chemical_name_systematic Oxaprozin
_space_group_crystal_system orthorhombic
_space_group_IT_number 61
_space_group_name_Hall '-P 2ac 2ab'
_space_group_name_H-M_alt 'P b c a'
_symmetry_space_group_name_Hall '-P 2ac 2ab'
_symmetry_space_group_name_H-M 'P b c a'
_atom_sites_solution_hydrogens geom
_atom_sites_solution_primary iterative
_atom_sites_solution_secondary difmap
_audit_creation_date 2015-05-04
_audit_creation_method
;
Olex2 1.2
(compiled 2014.03.20 svn.r2914 for OlexSys, GUI svn.r4816)
;
_audit_update_record
;
2015-05-04 deposited with the CCDC.
2016-03-28 downloaded from the CCDC.
;
_cell_angle_alpha 90.00
_cell_angle_beta 90.00
_cell_angle_gamma 90.00
_cell_formula_units_Z 8
_cell_length_a 10.3129(5)
_cell_length_b 7.6460(3)
_cell_length_c 36.7642(15)
_cell_measurement_temperature 100
_cell_volume 2898.9(2)
_computing_molecular_graphics 'Olex2 (Dolomanov et al., 2009)'
_computing_publication_material 'Olex2 (Dolomanov et al., 2009)'
_computing_structure_refinement 'XL (Sheldrick, 2008)'
_computing_structure_solution 'olex2.solve (Bourhis et al., 2013)'
_diffrn_ambient_temperature 100
_diffrn_measured_fraction_theta_full 0.991
_diffrn_measured_fraction_theta_max 0.913
_diffrn_measurement_device_type 'Agilent Supernova G8910B'
_diffrn_radiation_monochromator graphite
_diffrn_radiation_type MoK\a
_diffrn_radiation_wavelength 0.71073
_diffrn_reflns_av_R_equivalents 0.0382
_diffrn_reflns_av_unetI/netI 0.0262
_diffrn_reflns_limit_h_max 14
_diffrn_reflns_limit_h_min -13
_diffrn_reflns_limit_k_max 10
_diffrn_reflns_limit_k_min -8
_diffrn_reflns_limit_l_max 49
_diffrn_reflns_limit_l_min -51
_diffrn_reflns_number 28497
_diffrn_reflns_theta_full 26.00
_diffrn_reflns_theta_max 30.51
_diffrn_reflns_theta_min 2.97
_diffrn_source 'fine-focus sealed tube'
_exptl_absorpt_coefficient_mu 0.092
_exptl_absorpt_correction_T_max 0.986
_exptl_absorpt_correction_T_min 0.984
_exptl_absorpt_correction_type empirical
_exptl_crystal_colour Colourless
_exptl_crystal_colour_primary colourless
_exptl_crystal_density_diffrn 1.344
_exptl_crystal_density_method 'not measured'
_exptl_crystal_description Needle
_exptl_crystal_F_000 1232
_exptl_crystal_preparation 'Crystallization from 1,4-Dioxane'
_exptl_crystal_recrystallization_method 'Re-crystallisation from solvent: 1,4-Dioxane'
_exptl_crystal_size_max 0.36
_exptl_crystal_size_mid 0.15
_exptl_crystal_size_min 0.15
_refine_diff_density_max 0.815
_refine_diff_density_min -0.440
_refine_diff_density_rms 0.063
_refine_ls_extinction_method none
_refine_ls_goodness_of_fit_ref 1.062
_refine_ls_hydrogen_treatment mixed
_refine_ls_matrix_type full
_refine_ls_number_parameters 203
_refine_ls_number_reflns 4042
_refine_ls_number_restraints 0
_refine_ls_restrained_S_all 1.062
_refine_ls_R_factor_all 0.0690
_refine_ls_R_factor_gt 0.0612
_refine_ls_shift/su_max 0.001
_refine_ls_shift/su_mean 0.000
_refine_ls_structure_factor_coef Fsqd
_refine_ls_weighting_details 'calc w=1/[\s^2^(Fo^2^)+(0.0720P)^2^+2.4480P] where P=(Fo^2^+2Fc^2^)/3'
_refine_ls_weighting_scheme calc
_refine_ls_wR_factor_gt 0.1529
_refine_ls_wR_factor_ref 0.1579
_reflns_number_gt 3558
_reflns_number_total 4042
_reflns_threshold_expression >2sigma(I)
_cod_data_source_file c6ra01802e2.cif
_cod_data_source_block OXP
_cod_original_cell_volume 2899.0(2)
_cod_database_code 7224759
_olex2_refinement_description
;
1. Fixed Uiso
 At 1.2 times of:
  All C(H) groups, All C(H,H) groups
2.a Secondary CH2 refined with riding coordinates:
 C4(H4A,H4B), C5(H5A,H5B)
2.b Aromatic/amide H refined with riding coordinates:
 C18(H18), C8(H8), C12(H12), C11(H11), C16(H16), C14(H14), C9(H9), C17(H17),
 C10(H10), C15(H15)
;
_olex2_exptl_crystal_mounting_method 'Glass fiber'

loop_
_space_group_symop_id
_space_group_symop_operation_xyz
1 'x, y, z'
2 '-x+1/2, -y, z+1/2'
3 'x+1/2, -y+1/2, -z'
4 '-x, y+1/2, -z+1/2'
5 '-x, -y, -z'
6 'x-1/2, y, -z-1/2'
7 '-x-1/2, y-1/2, z'
8 'x, -y-1/2, z-1/2'

loop_
_atom_site_label
_atom_site_type_symbol
_atom_site_fract_x
_atom_site_fract_y
_atom_site_fract_z
_atom_site_U_iso_or_equiv
_atom_site_adp_type
_atom_site_occupancy
_atom_site_calc_flag
_atom_site_refinement_flags_posn
O1 O 0.43397(10) 0.91366(15) 0.39174(3) 0.0191(2) Uani 1 d .
O3 O 0.60776(13) 0.69947(19) 0.51386(3) 0.0305(3) Uani 1 d .
N1 N 0.25909(13) 0.87584(18) 0.42562(3) 0.0191(3) Uani 1 d .
O2 O 0.75569(14) 0.5925(2) 0.47541(4) 0.0404(4) Uani 1 d .
C18 C 0.02783(15) 1.0160(2) 0.35363(4) 0.0191(3) Uani 1 d .
H18 H 0.0836 1.0861 0.3391 0.023 Uiso 1 calc R
C2 C 0.32747(14) 0.92805(19) 0.36880(4) 0.0151(3) Uani 1 d .
C13 C 0.07980(14) 0.91084(19) 0.38121(4) 0.0159(3) Uani 1 d .
C7 C 0.35862(14) 0.95795(18) 0.33044(4) 0.0149(3) Uani 1 d .
C8 C 0.47375(14) 1.0457(2) 0.32147(4) 0.0180(3) Uani 1 d .
H8 H 0.5292 1.0871 0.3402 0.022 Uiso 1 calc R
C3 C 0.21890(14) 0.90630(19) 0.38960(4) 0.0159(3) Uani 1 d .
C1 C 0.38496(15) 0.8832(2) 0.42523(4) 0.0198(3) Uani 1 d .
C12 C 0.27847(14) 0.8968(2) 0.30244(4) 0.0176(3) Uani 1 d .
H12 H 0.2008 0.8359 0.3082 0.021 Uiso 1 calc R
C11 C 0.31223(16) 0.9249(2) 0.26628(4) 0.0228(3) Uani 1 d .
H11 H 0.2569 0.8844 0.2474 0.027 Uiso 1 calc R
C16 C -0.18802(16) 0.9151(3) 0.36831(5) 0.0280(4) Uani 1 d .
H16 H -0.2787 0.9157 0.3637 0.034 Uiso 1 calc R
C14 C -0.00492(15) 0.8107(2) 0.40245(4) 0.0193(3) Uani 1 d .
H14 H 0.0288 0.7409 0.4216 0.023 Uiso 1 calc R
C9 C 0.50696(16) 1.0720(2) 0.28531(4) 0.0236(3) Uani 1 d .
H9 H 0.5850 1.1316 0.2794 0.028 Uiso 1 calc R
C6 C 0.65091(17) 0.6575(2) 0.48109(4) 0.0255(3) Uani 1 d .
C17 C -0.10511(16) 1.0180(2) 0.34736(5) 0.0251(4) Uani 1 d .
H17 H -0.1397 1.0901 0.3287 0.030 Uiso 1 calc R
C10 C 0.42665(17) 1.0118(2) 0.25763(4) 0.0256(4) Uani 1 d .
H10 H 0.4498 1.0300 0.2329 0.031 Uiso 1 calc R
C15 C -0.13755(16) 0.8118(2) 0.39591(5) 0.0252(4) Uani 1 d .
H15 H -0.1937 0.7418 0.4103 0.030 Uiso 1 calc R
C4 C 0.47785(17) 0.8612(2) 0.45587(4) 0.0258(4) Uani 1 d .
H4A H 0.4300 0.8615 0.4792 0.031 Uiso 1 calc R
H4B H 0.5396 0.9603 0.4561 0.031 Uiso 1 calc R
C5 C 0.55178(19) 0.6908(3) 0.45196(5) 0.0333(4) Uani 1 d .
H5A H 0.4888 0.5931 0.4520 0.040 Uiso 1 calc R
H5B H 0.5961 0.6905 0.4281 0.040 Uiso 1 calc R
H3 H 0.664(4) 0.650(6) 0.5328(12) 0.118(15) Uiso 1 d .

loop_
_atom_site_aniso_label
_atom_site_aniso_U_11
_atom_site_aniso_U_22
_atom_site_aniso_U_33
_atom_site_aniso_U_23
_atom_site_aniso_U_13
_atom_site_aniso_U_12
O1 0.0198(5) 0.0250(6) 0.0124(5) 0.0001(4) -0.0022(4) -0.0010(4)
O3 0.0271(6) 0.0471(8) 0.0173(6) -0.0014(5) -0.0013(5) 0.0093(5)
N1 0.0229(6) 0.0227(7) 0.0116(6) 0.0021(5) -0.0003(5) 0.0013(5)
O2 0.0366(7) 0.0593(10) 0.0252(7) -0.0065(6) -0.0023(6) 0.0224(7)
C18 0.0219(7) 0.0195(7) 0.0159(7) -0.0011(5) 0.0009(5) 0.0020(5)
C2 0.0175(6) 0.0157(7) 0.0120(6) 0.0001(5) -0.0024(5) -0.0010(5)
C13 0.0191(7) 0.0157(7) 0.0128(6) -0.0034(5) 0.0007(5) -0.0006(5)
C7 0.0175(6) 0.0136(6) 0.0136(6) 0.0004(5) 0.0005(5) 0.0020(5)
C8 0.0177(7) 0.0183(7) 0.0181(7) -0.0003(5) 0.0019(5) 0.0008(5)
C3 0.0204(7) 0.0148(7) 0.0125(6) -0.0003(5) -0.0005(5) -0.0009(5)
C1 0.0240(7) 0.0224(7) 0.0131(7) 0.0006(5) -0.0011(5) 0.0011(6)
C12 0.0195(7) 0.0184(7) 0.0149(7) -0.0004(5) -0.0004(5) 0.0007(5)
C11 0.0275(8) 0.0268(8) 0.0140(7) -0.0021(6) -0.0022(6) 0.0051(6)
C16 0.0188(7) 0.0369(10) 0.0284(9) -0.0100(7) -0.0012(6) 0.0013(6)
C14 0.0234(7) 0.0204(7) 0.0143(7) -0.0026(5) 0.0019(5) -0.0038(6)
C9 0.0232(8) 0.0263(8) 0.0214(8) 0.0025(6) 0.0089(6) 0.0011(6)
C6 0.0289(8) 0.0308(9) 0.0166(7) -0.0012(6) -0.0019(6) 0.0039(7)
C17 0.0239(8) 0.0304(9) 0.0210(8) -0.0042(6) -0.0030(6) 0.0080(6)
C10 0.0320(9) 0.0303(9) 0.0143(7) 0.0025(6) 0.0068(6) 0.0052(7)
C15 0.0228(8) 0.0295(9) 0.0234(8) -0.0068(6) 0.0049(6) -0.0068(6)
C4 0.0289(8) 0.0333(9) 0.0151(7) -0.0022(6) -0.0066(6) 0.0038(7)
C5 0.0361(10) 0.0469(11) 0.0169(8) -0.0077(7) -0.0066(7) 0.0139(8)

loop_
_atom_type_symbol
_atom_type_description
_atom_type_scat_dispersion_real
_atom_type_scat_dispersion_imag
_atom_type_scat_source
C C 0.0033 0.0016 'International Tables Vol C Tables 4.2.6.8 and 6.1.1.4'
H H 0.0000 0.0000 'International Tables Vol C Tables 4.2.6.8 and 6.1.1.4'
N N 0.0061 0.0033 'International Tables Vol C Tables 4.2.6.8 and 6.1.1.4'
O O 0.0106 0.0060 'International Tables Vol C Tables 4.2.6.8 and 6.1.1.4'

loop_
_geom_angle_atom_site_label_1
_geom_angle_atom_site_label_2
_geom_angle_atom_site_label_3
_geom_angle
C1 O1 C2 105.73(12)
C6 O3 H3 111(3)
C1 N1 C3 106.06(12)
C13 C18 H18 119.9
C17 C18 H18 119.9
C17 C18 C13 120.26(15)
O1 C2 C7 115.06(12)
C3 C2 O1 107.36(12)
C3 C2 C7 137.57(13)
C18 C13 C3 122.67(13)
C14 C13 C18 118.62(14)
C14 C13 C3 118.68(14)
C8 C7 C2 119.14(13)
C12 C7 C2 121.76(13)
C12 C7 C8 119.08(13)
C7 C8 H8 119.9
C9 C8 C7 120.25(15)
C9 C8 H8 119.9
N1 C3 C13 119.32(13)
C2 C3 N1 107.80(13)
C2 C3 C13 132.88(14)
O1 C1 C4 117.93(14)
N1 C1 O1 113.04(13)
N1 C1 C4 129.02(14)
C7 C12 H12 119.9
C11 C12 C7 120.22(14)
C11 C12 H12 119.9
C12 C11 H11 119.8
C12 C11 C10 120.31(15)
C10 C11 H11 119.8
C17 C16 H16 120.2
C15 C16 H16 120.2
C15 C16 C17 119.69(15)
C13 C14 H14 119.5
C15 C14 C13 120.98(15)
C15 C14 H14 119.5
C8 C9 H9 119.8
C8 C9 C10 120.40(15)
C10 C9 H9 119.8
O3 C6 C5 112.27(15)
O2 C6 O3 123.93(16)
O2 C6 C5 123.72(16)
C18 C17 C16 120.45(16)
C18 C17 H17 119.8
C16 C17 H17 119.8
C11 C10 H10 120.1
C9 C10 C11 119.73(15)
C9 C10 H10 120.1
C16 C15 C14 119.98(16)
C16 C15 H15 120.0
C14 C15 H15 120.0
C1 C4 H4A 109.6
C1 C4 H4B 109.6
C1 C4 C5 110.41(14)
H4A C4 H4B 108.1
C5 C4 H4A 109.6
C5 C4 H4B 109.6
C6 C5 C4 114.85(15)
C6 C5 H5A 108.6
C6 C5 H5B 108.6
C4 C5 H5A 108.6
C4 C5 H5B 108.6
H5A C5 H5B 107.5

loop_
_geom_bond_atom_site_label_1
_geom_bond_atom_site_label_2
_geom_bond_distance
O1 C2 1.3891(17)
O1 C1 1.3511(18)
O3 C6 1.324(2)
O3 H3 0.98(5)
N1 C3 1.4069(18)
N1 C1 1.299(2)
O2 C6 1.208(2)
C18 H18 0.9500
C18 C13 1.401(2)
C18 C17 1.390(2)
C2 C7 1.464(2)
C2 C3 1.366(2)
C13 C3 1.468(2)
C13 C14 1.400(2)
C7 C8 1.403(2)
C7 C12 1.401(2)
C8 H8 0.9500
C8 C9 1.387(2)
C1 C4 1.488(2)
C12 H12 0.9500
C12 C11 1.391(2)
C11 H11 0.9500
C11 C10 1.391(2)
C16 H16 0.9500
C16 C17 1.394(3)
C16 C15 1.387(3)
C14 H14 0.9500
C14 C15 1.389(2)
C9 H9 0.9500
C9 C10 1.391(2)
C6 C5 1.502(2)
C17 H17 0.9500
C10 H10 0.9500
C15 H15 0.9500
C4 H4A 0.9900
C4 H4B 0.9900
C4 C5 1.516(3)
C5 H5A 0.9900
C5 H5B 0.9900

loop_
_geom_torsion_atom_site_label_1
_geom_torsion_atom_site_label_2
_geom_torsion_atom_site_label_3
_geom_torsion_atom_site_label_4
_geom_torsion
O1 C2 C7 C8 -28.61(19)
O1 C2 C7 C12 149.47(14)
O1 C2 C3 N1 -0.80(16)
O1 C2 C3 C13 178.59(15)
O1 C1 C4 C5 -69.5(2)
O3 C6 C5 C4 42.1(2)
N1 C1 C4 C5 109.8(2)
O2 C6 C5 C4 -141.0(2)
C18 C13 C3 N1 148.36(14)
C18 C13 C3 C2 -31.0(2)
C18 C13 C14 C15 1.5(2)
C2 O1 C1 N1 0.42(17)
C2 O1 C1 C4 179.85(14)
C2 C7 C8 C9 178.50(14)
C2 C7 C12 C11 -178.85(14)
C13 C18 C17 C16 -0.3(2)
C13 C14 C15 C16 -0.9(2)
C7 C2 C3 N1 177.88(17)
C7 C2 C3 C13 -2.7(3)
C7 C8 C9 C10 0.0(2)
C7 C12 C11 C10 0.8(2)
C8 C7 C12 C11 -0.8(2)
C8 C9 C10 C11 0.1(3)
C3 N1 C1 O1 -0.91(18)
C3 N1 C1 C4 179.74(16)
C3 C2 C7 C8 152.78(18)
C3 C2 C7 C12 -29.1(3)
C3 C13 C14 C15 179.30(14)
C1 O1 C2 C7 -178.75(13)
C1 O1 C2 C3 0.27(16)
C1 N1 C3 C2 1.04(17)
C1 N1 C3 C13 -178.44(13)
C1 C4 C5 C6 178.58(16)
C12 C7 C8 C9 0.4(2)
C12 C11 C10 C9 -0.5(3)
C14 C13 C3 N1 -29.4(2)
C14 C13 C3 C2 151.30(16)
C17 C18 C13 C3 -178.60(14)
C17 C18 C13 C14 -0.9(2)
C17 C16 C15 C14 -0.3(3)
C15 C16 C17 C18 0.9(3)
